data_7049091
loop_
_publ_author_name
'Banerjee, Sumanta'
'Ankur, ?'
'Andrews, Alex P.'
'Varghese, Babu'
'Venugopal, Ajay'

_publ_section_title
;
 Amidomagnesium cations.
;
_journal_issue 21
_journal_name_full 'Dalton transactions (Cambridge, England : 2003)'
_journal_page_first 7313
_journal_page_last 7319
_journal_paper_doi 10.1039/c8dt05095c
_journal_volume 48
_journal_year 2019
_chemical_formula_moiety 'C39 H39 B F20 Mg N4 O Si '
_chemical_formula_sum 'C39 H39 B F20 Mg N4 O Si'
_chemical_formula_weight 1022.95
_space_group_crystal_system triclinic
_space_group_IT_number 2
_space_group_name_Hall '-P 1'
_space_group_name_H-M_alt 'P -1'
_symmetry_space_group_name_Hall '-P 1'
_symmetry_space_group_name_H-M 'P -1'
_atom_sites_solution_hydrogens geom
_audit_creation_method SHELXL-2018/3
_audit_update_record
;
2019-02-18 deposited with the CCDC.    2019-02-21 downloaded from the CCDC.
;
_cell_angle_alpha 93.660(6)
_cell_angle_beta 97.234(6)
_cell_angle_gamma 96.484(6)
_cell_formula_units_Z 2
_cell_length_a 10.5343(11)
_cell_length_b 14.0892(17)
_cell_length_c 15.5860(18)
_cell_measurement_reflns_used 3843
_cell_measurement_temperature 150(2)
_cell_measurement_theta_max 20.23
_cell_measurement_theta_min 2.51
_cell_volume 2273.0(5)
_computing_cell_refinement 'APEX3/SAINT (Bruker, 2016)'
_computing_data_collection 'APEX3 (Bruker, 2016)'
_computing_data_reduction 'SAINT/XPREP (Bruker, 2016)'
_computing_molecular_graphics 'ORTEP3- 2014.1(Farrugia, 1997) '
_computing_publication_material 'SHELXL-2018/3 (Sheldrick, 2018)'
_computing_structure_refinement 'SHELXL-2018/3 (Sheldrick, 1993-2018)'
_computing_structure_solution 'SHELXT 2014/5 (Sheldrick, 2010-2018)'
_diffrn_ambient_temperature 150(2)
_diffrn_detector_area_resol_mean 0
_diffrn_measured_fraction_theta_full 0.996
_diffrn_measured_fraction_theta_max 0.996
_diffrn_measurement_device_type 'Bruker APEX-II CCD'
_diffrn_measurement_method '\f and \w scans'
_diffrn_radiation_type MoK\a
_diffrn_radiation_wavelength 0.71073
_diffrn_reflns_av_R_equivalents 0.0770
_diffrn_reflns_av_unetI/netI 0.0969
_diffrn_reflns_Laue_measured_fraction_full 0.996
_diffrn_reflns_Laue_measured_fraction_max 0.996
_diffrn_reflns_limit_h_max 12
_diffrn_reflns_limit_h_min -12
_diffrn_reflns_limit_k_max 17
_diffrn_reflns_limit_k_min -17
_diffrn_reflns_limit_l_max 19
_diffrn_reflns_limit_l_min -19
_diffrn_reflns_number 36197
_diffrn_reflns_point_group_measured_fraction_full 0.996
_diffrn_reflns_point_group_measured_fraction_max 0.996
_diffrn_reflns_theta_full 25.242
_diffrn_reflns_theta_max 25.999
_diffrn_reflns_theta_min 1.963
_diffrn_source 'sealed tube'
_exptl_absorpt_coefficient_mu 0.184
_exptl_absorpt_correction_T_max 0.9923
_exptl_absorpt_correction_T_min 0.9773
_exptl_absorpt_correction_type multi-scan
_exptl_absorpt_process_details SADABS
_exptl_crystal_colour colourless
_exptl_crystal_density_diffrn 1.495
_exptl_crystal_density_meas 1.494
_exptl_crystal_density_method NONE
_exptl_crystal_description plate
_exptl_crystal_F_000 1040
_exptl_crystal_size_max 0.150
_exptl_crystal_size_mid 0.150
_exptl_crystal_size_min 0.050
_refine_diff_density_max 0.314
_refine_diff_density_min -0.251
_refine_diff_density_rms 0.046
_refine_ls_extinction_method none
_refine_ls_goodness_of_fit_ref 0.996
_refine_ls_hydrogen_treatment constr
_refine_ls_matrix_type full
_refine_ls_number_parameters 604
_refine_ls_number_reflns 8888
_refine_ls_number_restraints 18
_refine_ls_restrained_S_all 0.999
_refine_ls_R_factor_all 0.1616
_refine_ls_R_factor_gt 0.0569
_refine_ls_shift/su_max 0.000
_refine_ls_shift/su_mean 0.000
_refine_ls_structure_factor_coef Fsqd
_refine_ls_weighting_details 'w=1/[\s^2^(Fo^2^)+(0.0615P)^2^+0.4815P] where P=(Fo^2^+2Fc^2^)/3'
_refine_ls_weighting_scheme calc
_refine_ls_wR_factor_gt 0.1176
_refine_ls_wR_factor_ref 0.1572
_reflns_Friedel_coverage 0.000
_reflns_number_gt 3868
_reflns_number_total 8888
_reflns_threshold_expression 'I > 2\s(I)'
_cod_data_source_file c8dt05095c2.cif
_cod_data_source_block Compound4
_cod_depositor_comments 'Adding full bibliography for 7049090--7049096.cif.'
_cod_original_cell_volume 2273.0(4)
_cod_database_code 7049091
_shelx_shelxl_version_number 2018/3
_shelx_space_group_comment
;
The symmetry employed for this shelxl refinement is uniquely defined
by the following loop, which should always be used as a source of
symmetry information in preference to the above space-group names.
They are only intended as comments.
;
_shelx_estimated_absorpt_t_min 0.973
_shelx_estimated_absorpt_t_max 0.991

loop_
_space_group_symop_operation_xyz
'x, y, z'
'-x, -y, -z'

loop_
_atom_site_label
_atom_site_type_symbol
_atom_site_fract_x
_atom_site_fract_y
_atom_site_fract_z
_atom_site_U_iso_or_equiv
_atom_site_adp_type
_atom_site_occupancy
_atom_site_site_symmetry_order
_atom_site_calc_flag
_atom_site_refinement_flags_posn
_atom_site_refinement_flags_adp
C1 C 0.9971(6) 0.6819(6) 0.8481(4) 0.148(3) Uani 1 1 d . U
H1A H 1.046157 0.697389 0.906706 0.178 Uiso 1 1 calc R U
H1B H 0.927258 0.629933 0.852602 0.178 Uiso 1 1 calc R U
C2 C 1.0806(8) 0.6466(6) 0.7928(5) 0.160(3) Uani 1 1 d . U
H2A H 1.095310 0.580964 0.807413 0.193 Uiso 1 1 calc R U
H2B H 1.164825 0.687277 0.804211 0.193 Uiso 1 1 calc R U
C3 C 0.9533(7) 0.5530(4) 0.6663(5) 0.132(2) Uani 1 1 d . .
H3A H 0.924314 0.555593 0.604359 0.197 Uiso 1 1 calc R U
H3B H 1.004662 0.499608 0.674485 0.197 Uiso 1 1 calc R U
H3C H 0.878194 0.543395 0.697446 0.197 Uiso 1 1 calc R U
C4 C 1.1452(6) 0.6507(5) 0.6504(5) 0.160(3) Uani 1 1 d . .
H4A H 1.113976 0.648935 0.588338 0.241 Uiso 1 1 calc R U
H4B H 1.200668 0.711061 0.668720 0.241 Uiso 1 1 calc R U
H4C H 1.194431 0.596769 0.661440 0.241 Uiso 1 1 calc R U
C5 C 1.0246(7) 0.8569(6) 0.8498(4) 0.138(3) Uani 1 1 d . U
H5A H 1.003874 0.882508 0.906340 0.165 Uiso 1 1 calc R U
H5B H 1.114432 0.841371 0.858974 0.165 Uiso 1 1 calc R U
C6 C 1.0175(7) 0.9287(5) 0.7915(5) 0.134(2) Uani 1 1 d . U
H6A H 1.094158 0.976892 0.807950 0.160 Uiso 1 1 calc R U
H6B H 0.940825 0.961034 0.799896 0.160 Uiso 1 1 calc R U
C7 C 0.9420(7) 0.9689(4) 0.6522(4) 0.141(3) Uani 1 1 d . .
H7A H 0.935849 0.951361 0.589839 0.212 Uiso 1 1 calc R U
H7B H 0.855219 0.968196 0.668734 0.212 Uiso 1 1 calc R U
H7C H 0.989060 1.033309 0.665798 0.212 Uiso 1 1 calc R U
C8 C 1.1406(6) 0.9032(4) 0.6758(5) 0.147(3) Uani 1 1 d . .
H8A H 1.134981 0.883912 0.613771 0.220 Uiso 1 1 calc R U
H8B H 1.185431 0.968367 0.687927 0.220 Uiso 1 1 calc R U
H8C H 1.188360 0.859004 0.709399 0.220 Uiso 1 1 calc R U
C9 C 0.8120(5) 0.7657(5) 0.8532(3) 0.111(2) Uani 1 1 d . U
H9A H 0.815716 0.732834 0.907530 0.133 Uiso 1 1 calc R U
H9B H 0.796553 0.832577 0.867432 0.133 Uiso 1 1 calc R U
C10 C 0.7076(5) 0.7206(6) 0.7952(4) 0.141(3) Uani 1 1 d . U
H10A H 0.628457 0.742703 0.813544 0.169 Uiso 1 1 calc R U
H10B H 0.702180 0.651056 0.802493 0.169 Uiso 1 1 calc R U
C11 C 0.6316(6) 0.6491(5) 0.6550(5) 0.162(3) Uani 1 1 d . .
H11A H 0.628908 0.657058 0.592827 0.243 Uiso 1 1 calc R U
H11B H 0.673318 0.592284 0.669134 0.243 Uiso 1 1 calc R U
H11C H 0.543601 0.641322 0.669911 0.243 Uiso 1 1 calc R U
C12 C 0.6430(6) 0.8156(5) 0.6804(5) 0.166(4) Uani 1 1 d . .
H12A H 0.691152 0.872939 0.713215 0.249 Uiso 1 1 calc R U
H12B H 0.642172 0.822188 0.618167 0.249 Uiso 1 1 calc R U
H12C H 0.554240 0.808192 0.694072 0.249 Uiso 1 1 calc R U
C13 C 0.7551(6) 0.6152(4) 0.4145(4) 0.139(3) Uani 1 1 d . .
H13A H 0.738727 0.610896 0.351008 0.208 Uiso 1 1 calc R U
H13B H 0.805519 0.564085 0.433312 0.208 Uiso 1 1 calc R U
H13C H 0.672885 0.608235 0.438062 0.208 Uiso 1 1 calc R U
C14 C 1.0016(6) 0.7487(6) 0.4080(4) 0.166(3) Uani 1 1 d . .
H14A H 0.983464 0.742135 0.344499 0.250 Uiso 1 1 calc R U
H14B H 1.048004 0.812332 0.427046 0.250 Uiso 1 1 calc R U
H14C H 1.054658 0.699458 0.427674 0.250 Uiso 1 1 calc R U
C15 C 0.7474(6) 0.8264(5) 0.4138(4) 0.145(3) Uani 1 1 d . .
H15A H 0.730991 0.818009 0.350300 0.217 Uiso 1 1 calc R U
H15B H 0.665223 0.819441 0.437427 0.217 Uiso 1 1 calc R U
H15C H 0.793347 0.890293 0.431950 0.217 Uiso 1 1 calc R U
C16 C 0.6513(3) 0.3711(3) -0.1317(2) 0.0402(9) Uani 1 1 d . .
C17 C 0.7291(4) 0.4402(3) -0.0757(2) 0.0467(10) Uani 1 1 d . .
C18 C 0.6928(4) 0.5269(3) -0.0491(3) 0.0567(11) Uani 1 1 d . .
C19 C 0.5726(5) 0.5490(3) -0.0778(3) 0.0613(12) Uani 1 1 d . .
C20 C 0.4904(4) 0.4840(3) -0.1324(3) 0.0589(12) Uani 1 1 d . .
C21 C 0.5295(4) 0.3978(3) -0.1572(3) 0.0481(10) Uani 1 1 d . .
C22 C 0.6539(3) 0.2376(3) -0.2679(2) 0.0428(9) Uani 1 1 d . .
C23 C 0.6407(3) 0.3016(3) -0.3313(3) 0.0532(11) Uani 1 1 d . .
C24 C 0.6314(4) 0.2769(4) -0.4193(3) 0.0714(13) Uani 1 1 d . .
C25 C 0.6334(4) 0.1842(5) -0.4484(3) 0.0789(15) Uani 1 1 d . .
C26 C 0.6466(4) 0.1173(4) -0.3903(3) 0.0713(13) Uani 1 1 d . .
C27 C 0.6585(4) 0.1452(3) -0.3032(3) 0.0546(11) Uani 1 1 d . .
C28 C 0.8374(3) 0.2500(3) -0.1426(2) 0.0367(9) Uani 1 1 d . .
C29 C 0.9269(3) 0.3138(3) -0.1742(2) 0.0422(9) Uani 1 1 d . .
C30 C 1.0566(3) 0.3083(3) -0.1672(2) 0.0466(10) Uani 1 1 d . .
C31 C 1.1055(3) 0.2357(3) -0.1251(2) 0.0485(10) Uani 1 1 d . .
C32 C 1.0227(3) 0.1695(3) -0.0936(2) 0.0438(9) Uani 1 1 d . .
C33 C 0.8927(3) 0.1767(3) -0.1032(2) 0.0398(9) Uani 1 1 d . .
C34 C 0.5928(3) 0.1953(2) -0.1052(2) 0.0399(9) Uani 1 1 d . .
C35 C 0.6197(3) 0.2047(3) -0.0155(3) 0.0449(10) Uani 1 1 d . .
C36 C 0.5466(4) 0.1606(3) 0.0408(3) 0.0537(11) Uani 1 1 d . .
C37 C 0.4390(4) 0.1006(3) 0.0079(4) 0.0611(12) Uani 1 1 d . .
C38 C 0.4072(3) 0.0860(3) -0.0791(4) 0.0559(11) Uani 1 1 d . .
C39 C 0.4810(3) 0.1334(3) -0.1339(3) 0.0477(10) Uani 1 1 d . .
N1 N 0.9377(4) 0.7673(3) 0.8215(2) 0.0811(12) Uani 1 1 d . .
N2 N 1.0328(5) 0.6438(3) 0.7005(3) 0.0929(13) Uani 1 1 d . .
N3 N 1.0104(4) 0.9004(3) 0.7002(3) 0.0716(10) Uani 1 1 d . .
N4 N 0.7038(3) 0.7325(3) 0.7038(2) 0.0716(11) Uani 1 1 d . .
O1 O 0.8761(3) 0.7447(2) 0.55717(17) 0.0740(9) Uani 1 1 d . .
B1 B 0.6830(4) 0.2629(3) -0.1623(3) 0.0422(11) Uani 1 1 d . .
F1 F 0.8493(2) 0.42567(16) -0.04211(14) 0.0633(6) Uani 1 1 d . .
F2 F 0.7753(3) 0.59028(18) 0.00506(17) 0.0856(8) Uani 1 1 d . .
F3 F 0.5361(3) 0.63397(17) -0.05310(18) 0.0913(9) Uani 1 1 d . .
F4 F 0.3723(2) 0.50534(19) -0.16286(19) 0.0889(9) Uani 1 1 d . .
F5 F 0.44242(19) 0.33530(16) -0.21017(15) 0.0634(6) Uani 1 1 d . .
F6 F 0.6391(2) 0.39599(18) -0.30970(14) 0.0664(7) Uani 1 1 d . .
F7 F 0.6205(3) 0.3453(2) -0.47562(17) 0.1047(10) Uani 1 1 d . .
F8 F 0.6250(3) 0.1608(3) -0.53422(18) 0.1231(12) Uani 1 1 d . .
F9 F 0.6498(3) 0.0252(2) -0.41849(18) 0.1057(10) Uani 1 1 d . .
F10 F 0.6777(2) 0.07476(16) -0.24895(15) 0.0672(7) Uani 1 1 d . .
F11 F 0.88552(18) 0.38834(15) -0.21629(14) 0.0585(6) Uani 1 1 d . .
F12 F 1.13611(19) 0.37507(17) -0.19879(15) 0.0719(7) Uani 1 1 d . .
F13 F 1.23280(19) 0.22998(17) -0.11583(16) 0.0749(7) Uani 1 1 d . .
F14 F 1.06953(19) 0.09656(16) -0.05232(14) 0.0611(6) Uani 1 1 d . .
F15 F 0.81998(18) 0.10611(15) -0.07057(14) 0.0552(6) Uani 1 1 d . .
F16 F 0.72531(19) 0.26440(16) 0.02252(13) 0.0570(6) Uani 1 1 d . .
F17 F 0.5808(2) 0.17534(18) 0.12698(17) 0.0794(8) Uani 1 1 d . .
F18 F 0.3641(2) 0.05611(18) 0.06124(19) 0.0910(9) Uani 1 1 d . .
F19 F 0.3015(2) 0.02552(17) -0.11297(19) 0.0857(8) Uani 1 1 d . .
F20 F 0.43807(19) 0.11764(16) -0.21877(17) 0.0671(7) Uani 1 1 d . .
Mg1 Mg 0.90732(12) 0.75540(10) 0.67596(8) 0.0530(4) Uani 1 1 d . .
Si1 Si 0.84711(14) 0.73412(13) 0.45489(9) 0.0869(5) Uani 1 1 d . .

loop_
_atom_site_aniso_label
_atom_site_aniso_U_11
_atom_site_aniso_U_22
_atom_site_aniso_U_33
_atom_site_aniso_U_23
_atom_site_aniso_U_13
_atom_site_aniso_U_12
C1 0.110(5) 0.264(9) 0.098(5) 0.108(6) 0.017(4) 0.079(5)
C2 0.177(7) 0.187(7) 0.131(7) 0.066(6) -0.016(5) 0.093(6)
C3 0.169(6) 0.073(4) 0.166(7) 0.043(5) 0.043(5) 0.035(4)
C4 0.129(6) 0.112(6) 0.270(10) 0.051(6) 0.090(6) 0.055(4)
C5 0.158(6) 0.183(8) 0.052(4) -0.022(4) 0.006(4) -0.040(6)
C6 0.166(6) 0.124(6) 0.091(5) -0.031(4) -0.007(5) -0.021(5)
C7 0.184(7) 0.062(4) 0.168(7) 0.023(4) -0.030(5) 0.025(4)
C8 0.124(5) 0.085(5) 0.239(9) -0.014(5) 0.088(5) -0.009(4)
C9 0.092(4) 0.191(7) 0.052(3) 0.005(4) 0.019(3) 0.015(4)
C10 0.082(4) 0.270(9) 0.071(4) 0.028(5) 0.029(3) -0.005(5)
C11 0.095(5) 0.174(7) 0.197(8) -0.055(6) 0.030(5) -0.049(5)
C12 0.107(5) 0.191(8) 0.245(9) 0.130(7) 0.078(5) 0.084(5)
C13 0.170(6) 0.141(6) 0.087(5) -0.043(4) 0.011(4) -0.023(5)
C14 0.127(5) 0.288(10) 0.079(5) -0.026(5) 0.050(4) -0.016(6)
C15 0.143(6) 0.174(7) 0.111(5) 0.063(5) -0.029(4) 0.014(5)
C16 0.042(2) 0.039(2) 0.042(2) 0.0070(19) 0.0097(17) 0.0079(18)
C17 0.050(2) 0.042(3) 0.049(3) 0.011(2) 0.0104(19) 0.006(2)
C18 0.072(3) 0.046(3) 0.053(3) -0.002(2) 0.021(2) -0.001(2)
C19 0.083(3) 0.040(3) 0.071(3) 0.009(2) 0.039(3) 0.018(3)
C20 0.055(3) 0.056(3) 0.077(3) 0.021(3) 0.028(2) 0.026(2)
C21 0.048(2) 0.045(3) 0.054(3) 0.010(2) 0.0134(19) 0.006(2)
C22 0.0354(19) 0.046(3) 0.047(2) 0.004(2) 0.0015(16) 0.0106(18)
C23 0.049(2) 0.059(3) 0.052(3) 0.005(2) 0.0023(19) 0.017(2)
C24 0.067(3) 0.104(4) 0.048(3) 0.021(3) 0.003(2) 0.025(3)
C25 0.075(3) 0.117(5) 0.045(3) -0.012(3) -0.001(2) 0.036(3)
C26 0.071(3) 0.074(4) 0.065(4) -0.020(3) -0.010(2) 0.030(3)
C27 0.050(2) 0.064(3) 0.048(3) -0.001(2) -0.0032(19) 0.018(2)
C28 0.0360(19) 0.041(2) 0.033(2) 0.0041(18) 0.0043(15) 0.0046(17)
C29 0.042(2) 0.048(3) 0.036(2) 0.0085(19) 0.0008(16) 0.0092(19)
C30 0.037(2) 0.054(3) 0.048(2) 0.004(2) 0.0136(17) -0.005(2)
C31 0.035(2) 0.058(3) 0.052(3) -0.008(2) 0.0039(18) 0.014(2)
C32 0.044(2) 0.048(3) 0.040(2) 0.001(2) 0.0020(17) 0.014(2)
C33 0.039(2) 0.042(2) 0.039(2) 0.0028(19) 0.0054(16) 0.0065(18)
C34 0.033(2) 0.033(2) 0.055(3) 0.0091(19) 0.0045(17) 0.0097(17)
C35 0.034(2) 0.045(3) 0.058(3) 0.010(2) 0.0089(19) 0.0081(18)
C36 0.060(3) 0.053(3) 0.057(3) 0.016(2) 0.023(2) 0.021(2)
C37 0.049(3) 0.049(3) 0.097(4) 0.021(3) 0.038(3) 0.012(2)
C38 0.033(2) 0.037(3) 0.100(4) 0.009(3) 0.016(2) 0.0057(19)
C39 0.037(2) 0.040(2) 0.068(3) 0.006(2) 0.003(2) 0.0142(19)
N1 0.077(3) 0.113(4) 0.050(2) 0.010(2) 0.006(2) 0.000(3)
N2 0.113(4) 0.069(3) 0.107(4) 0.028(3) 0.023(3) 0.036(3)
N3 0.081(3) 0.059(3) 0.073(3) -0.002(2) 0.011(2) 0.003(2)
N4 0.067(2) 0.093(3) 0.056(3) 0.017(2) 0.0086(19) 0.009(2)
O1 0.092(2) 0.089(2) 0.0406(18) 0.0026(16) 0.0053(15) 0.0116(18)
B1 0.039(2) 0.043(3) 0.045(3) 0.005(2) 0.0031(19) 0.008(2)
F1 0.0565(14) 0.0578(15) 0.0685(16) -0.0085(12) -0.0074(11) 0.0015(11)
F2 0.114(2) 0.0565(17) 0.080(2) -0.0212(15) 0.0153(16) -0.0039(16)
F3 0.124(2) 0.0517(17) 0.115(2) 0.0065(16) 0.0585(18) 0.0329(15)
F4 0.0653(16) 0.0787(19) 0.136(2) 0.0270(17) 0.0293(15) 0.0382(14)
F5 0.0423(12) 0.0616(16) 0.0854(18) 0.0089(14) 0.0004(11) 0.0097(11)
F6 0.0774(16) 0.0669(18) 0.0589(16) 0.0222(13) 0.0069(12) 0.0181(13)
F7 0.127(2) 0.138(3) 0.0558(18) 0.0346(19) 0.0075(15) 0.035(2)
F8 0.145(3) 0.177(3) 0.0488(19) -0.018(2) -0.0007(17) 0.058(2)
F9 0.127(2) 0.104(2) 0.082(2) -0.0381(18) -0.0121(16) 0.0477(19)
F10 0.0768(16) 0.0550(16) 0.0694(17) -0.0031(13) -0.0017(12) 0.0239(12)
F11 0.0492(12) 0.0588(15) 0.0722(16) 0.0303(13) 0.0116(11) 0.0092(11)
F12 0.0479(13) 0.0814(18) 0.0897(19) 0.0202(15) 0.0225(12) 0.0000(13)
F13 0.0381(13) 0.0860(19) 0.103(2) 0.0047(15) 0.0112(12) 0.0180(12)
F14 0.0580(13) 0.0638(16) 0.0662(15) 0.0097(13) 0.0039(11) 0.0304(12)
F15 0.0491(12) 0.0480(14) 0.0726(16) 0.0221(12) 0.0122(11) 0.0105(11)
F16 0.0551(13) 0.0681(16) 0.0460(14) 0.0066(12) 0.0039(10) 0.0013(12)
F17 0.0984(19) 0.086(2) 0.0645(19) 0.0225(15) 0.0352(14) 0.0229(15)
F18 0.0818(17) 0.0716(18) 0.139(3) 0.0390(17) 0.0671(17) 0.0176(14)
F19 0.0443(14) 0.0617(17) 0.149(3) 0.0049(17) 0.0175(14) -0.0064(12)
F20 0.0469(13) 0.0659(17) 0.0813(19) -0.0017(14) -0.0085(12) -0.0008(11)
Mg1 0.0623(8) 0.0532(9) 0.0448(8) 0.0074(7) 0.0066(6) 0.0115(7)
Si1 0.0914(10) 0.1198(14) 0.0455(9) -0.0008(8) 0.0091(7) -0.0005(9)

loop_
_atom_type_symbol
_atom_type_description
_atom_type_scat_dispersion_real
_atom_type_scat_dispersion_imag
_atom_type_scat_source
C C 0.0033 0.0016 'International Tables Vol C Tables 4.2.6.8 and 6.1.1.4'
H H 0.0000 0.0000 'International Tables Vol C Tables 4.2.6.8 and 6.1.1.4'
N N 0.0061 0.0033 'International Tables Vol C Tables 4.2.6.8 and 6.1.1.4'
O O 0.0106 0.0060 'International Tables Vol C Tables 4.2.6.8 and 6.1.1.4'
B B 0.0013 0.0007 'International Tables Vol C Tables 4.2.6.8 and 6.1.1.4'
F F 0.0171 0.0103 'International Tables Vol C Tables 4.2.6.8 and 6.1.1.4'
Mg Mg 0.0486 0.0363 'International Tables Vol C Tables 4.2.6.8 and 6.1.1.4'
Si Si 0.0817 0.0704 'International Tables Vol C Tables 4.2.6.8 and 6.1.1.4'

loop_
_geom_angle_atom_site_label_1
_geom_angle_atom_site_label_2
_geom_angle_atom_site_label_3
_geom_angle
C2 C1 N1 116.1(5)
C2 C1 H1A 108.3
N1 C1 H1A 108.3
C2 C1 H1B 108.3
N1 C1 H1B 108.3
H1A C1 H1B 107.4
C1 C2 N2 114.3(6)
C1 C2 H2A 108.7
N2 C2 H2A 108.7
C1 C2 H2B 108.7
N2 C2 H2B 108.7
H2A C2 H2B 107.6
N2 C3 H3A 109.5
N2 C3 H3B 109.5
H3A C3 H3B 109.5
N2 C3 H3C 109.5
H3A C3 H3C 109.5
H3B C3 H3C 109.5
N2 C4 H4A 109.5
N2 C4 H4B 109.5
H4A C4 H4B 109.5
N2 C4 H4C 109.5
H4A C4 H4C 109.5
H4B C4 H4C 109.5
C6 C5 N1 114.7(5)
C6 C5 H5A 108.6
N1 C5 H5A 108.6
C6 C5 H5B 108.6
N1 C5 H5B 108.6
H5A C5 H5B 107.6
C5 C6 N3 117.9(6)
C5 C6 H6A 107.8
N3 C6 H6A 107.8
C5 C6 H6B 107.8
N3 C6 H6B 107.8
H6A C6 H6B 107.2
N3 C7 H7A 109.5
N3 C7 H7B 109.5
H7A C7 H7B 109.5
N3 C7 H7C 109.5
H7A C7 H7C 109.5
H7B C7 H7C 109.5
N3 C8 H8A 109.5
N3 C8 H8B 109.5
H8A C8 H8B 109.5
N3 C8 H8C 109.5
H8A C8 H8C 109.5
H8B C8 H8C 109.5
C10 C9 N1 114.9(5)
C10 C9 H9A 108.5
N1 C9 H9A 108.5
C10 C9 H9B 108.5
N1 C9 H9B 108.5
H9A C9 H9B 107.5
C9 C10 N4 119.6(5)
C9 C10 H10A 107.4
N4 C10 H10A 107.4
C9 C10 H10B 107.4
N4 C10 H10B 107.4
H10A C10 H10B 107.0
N4 C11 H11A 109.5
N4 C11 H11B 109.5
H11A C11 H11B 109.5
N4 C11 H11C 109.5
H11A C11 H11C 109.5
H11B C11 H11C 109.5
N4 C12 H12A 109.5
N4 C12 H12B 109.5
H12A C12 H12B 109.5
N4 C12 H12C 109.5
H12A C12 H12C 109.5
H12B C12 H12C 109.5
Si1 C13 H13A 109.5
Si1 C13 H13B 109.5
H13A C13 H13B 109.5
Si1 C13 H13C 109.5
H13A C13 H13C 109.5
H13B C13 H13C 109.5
Si1 C14 H14A 109.5
Si1 C14 H14B 109.5
H14A C14 H14B 109.5
Si1 C14 H14C 109.5
H14A C14 H14C 109.5
H14B C14 H14C 109.5
Si1 C15 H15A 109.5
Si1 C15 H15B 109.5
H15A C15 H15B 109.5
Si1 C15 H15C 109.5
H15A C15 H15C 109.5
H15B C15 H15C 109.5
C17 C16 C21 112.6(3)
C17 C16 B1 127.7(3)
C21 C16 B1 119.5(3)
F1 C17 C18 114.7(4)
F1 C17 C16 120.9(3)
C18 C17 C16 124.4(4)
F2 C18 C19 119.7(4)
F2 C18 C17 120.3(4)
C19 C18 C17 119.9(4)
F3 C19 C20 120.4(4)
F3 C19 C18 120.7(5)
C20 C19 C18 118.9(4)
F4 C20 C19 119.8(4)
F4 C20 C21 120.7(4)
C19 C20 C21 119.5(4)
F5 C21 C20 116.8(3)
F5 C21 C16 118.7(3)
C20 C21 C16 124.6(4)
C23 C22 C27 111.8(4)
C23 C22 B1 127.3(4)
C27 C22 B1 120.3(3)
F6 C23 C24 114.8(4)
F6 C23 C22 120.8(4)
C24 C23 C22 124.4(4)
F7 C24 C25 120.6(5)
F7 C24 C23 119.6(5)
C25 C24 C23 119.8(5)
F8 C25 C26 121.2(5)
F8 C25 C24 119.5(5)
C26 C25 C24 119.3(5)
F9 C26 C25 119.7(5)
F9 C26 C27 121.2(5)
C25 C26 C27 119.1(5)
F10 C27 C26 115.5(4)
F10 C27 C22 119.0(4)
C26 C27 C22 125.5(4)
C33 C28 C29 112.6(3)
C33 C28 B1 128.0(3)
C29 C28 B1 119.1(3)
F11 C29 C30 115.7(3)
F11 C29 C28 118.9(3)
C30 C29 C28 125.3(3)
F12 C30 C31 120.1(3)
F12 C30 C29 120.8(4)
C31 C30 C29 119.1(3)
F13 C31 C32 121.1(4)
F13 C31 C30 120.1(4)
C32 C31 C30 118.7(3)
F14 C32 C31 119.4(3)
F14 C32 C33 120.1(3)
C31 C32 C33 120.4(3)
F15 C33 C32 115.1(3)
F15 C33 C28 121.1(3)
C32 C33 C28 123.8(3)
C35 C34 C39 112.2(3)
C35 C34 B1 118.9(3)
C39 C34 B1 128.6(3)
F16 C35 C36 115.3(4)
F16 C35 C34 119.0(3)
C36 C35 C34 125.7(4)
F17 C36 C37 120.2(4)
F17 C36 C35 121.0(4)
C37 C36 C35 118.9(4)
F18 C37 C38 120.2(4)
F18 C37 C36 120.7(5)
C38 C37 C36 119.2(4)
F19 C38 C37 120.0(4)
F19 C38 C39 119.5(4)
C37 C38 C39 120.5(4)
F20 C39 C38 115.9(4)
F20 C39 C34 120.5(4)
C38 C39 C34 123.6(4)
C9 N1 C1 109.0(5)
C9 N1 C5 113.2(5)
C1 N1 C5 111.7(5)
C9 N1 Mg1 109.0(3)
C1 N1 Mg1 106.5(4)
C5 N1 Mg1 107.1(3)
C2 N2 C3 113.4(5)
C2 N2 C4 108.9(6)
C3 N2 C4 105.3(5)
C2 N2 Mg1 110.5(4)
C3 N2 Mg1 105.2(3)
C4 N2 Mg1 113.4(3)
C6 N3 C7 107.8(5)
C6 N3 C8 109.9(5)
C7 N3 C8 108.9(5)
C6 N3 Mg1 107.9(4)
C7 N3 Mg1 111.4(3)
C8 N3 Mg1 110.8(3)
C11 N4 C10 109.3(5)
C11 N4 C12 108.6(5)
C10 N4 C12 111.2(5)
C11 N4 Mg1 112.3(3)
C10 N4 Mg1 107.4(3)
C12 N4 Mg1 108.0(3)
Si1 O1 Mg1 179.0(2)
C22 B1 C34 115.0(3)
C22 B1 C28 101.5(3)
C34 B1 C28 112.9(3)
C22 B1 C16 113.1(3)
C34 B1 C16 101.6(3)
C28 B1 C16 113.2(3)
O1 Mg1 N2 101.54(17)
O1 Mg1 N3 100.85(15)
N2 Mg1 N3 113.00(18)
O1 Mg1 N4 98.63(14)
N2 Mg1 N4 119.59(18)
N3 Mg1 N4 118.00(16)
O1 Mg1 N1 177.89(15)
N2 Mg1 N1 79.56(17)
N3 Mg1 N1 80.29(16)
N4 Mg1 N1 79.26(14)
O1 Si1 C15 111.3(3)
O1 Si1 C14 109.6(2)
C15 Si1 C14 108.3(3)
O1 Si1 C13 111.5(2)
C15 Si1 C13 106.6(3)
C14 Si1 C13 109.5(3)

loop_
_geom_bond_atom_site_label_1
_geom_bond_atom_site_label_2
_geom_bond_distance
C1 C2 1.413(9)
C1 N1 1.477(7)
C1 H1A 0.9900
C1 H1B 0.9900
C2 N2 1.459(8)
C2 H2A 0.9900
C2 H2B 0.9900
C3 N2 1.477(7)
C3 H3A 0.9800
C3 H3B 0.9800
C3 H3C 0.9800
C4 N2 1.495(7)
C4 H4A 0.9800
C4 H4B 0.9800
C4 H4C 0.9800
C5 C6 1.404(8)
C5 N1 1.480(7)
C5 H5A 0.9900
C5 H5B 0.9900
C6 N3 1.444(7)
C6 H6A 0.9900
C6 H6B 0.9900
C7 N3 1.457(6)
C7 H7A 0.9800
C7 H7B 0.9800
C7 H7C 0.9800
C8 N3 1.465(6)
C8 H8A 0.9800
C8 H8B 0.9800
C8 H8C 0.9800
C9 C10 1.396(7)
C9 N1 1.468(6)
C9 H9A 0.9900
C9 H9B 0.9900
C10 N4 1.441(6)
C10 H10A 0.9900
C10 H10B 0.9900
C11 N4 1.440(7)
C11 H11A 0.9800
C11 H11B 0.9800
C11 H11C 0.9800
C12 N4 1.441(6)
C12 H12A 0.9800
C12 H12B 0.9800
C12 H12C 0.9800
C13 Si1 1.867(6)
C13 H13A 0.9800
C13 H13B 0.9800
C13 H13C 0.9800
C14 Si1 1.863(6)
C14 H14A 0.9800
C14 H14B 0.9800
C14 H14C 0.9800
C15 Si1 1.857(6)
C15 H15A 0.9800
C15 H15B 0.9800
C15 H15C 0.9800
C16 C17 1.383(5)
C16 C21 1.394(5)
C16 B1 1.651(6)
C17 F1 1.352(4)
C17 C18 1.374(5)
C18 F2 1.345(5)
C18 C19 1.365(6)
C19 F3 1.346(4)
C19 C20 1.360(6)
C20 F4 1.348(4)
C20 C21 1.375(5)
C21 F5 1.353(4)
C22 C23 1.385(5)
C22 C27 1.389(5)
C22 B1 1.644(5)
C23 F6 1.354(4)
C23 C24 1.382(6)
C24 F7 1.349(5)
C24 C25 1.358(7)
C25 F8 1.347(5)
C25 C26 1.355(6)
C26 F9 1.349(5)
C26 C27 1.374(6)
C27 F10 1.361(4)
C28 C33 1.381(4)
C28 C29 1.387(5)
C28 B1 1.650(5)
C29 F11 1.357(4)
C29 C30 1.368(5)
C30 F12 1.347(4)
C30 C31 1.365(5)
C31 F13 1.343(4)
C31 C32 1.361(5)
C32 F14 1.354(4)
C32 C33 1.375(5)
C33 F15 1.351(4)
C34 C35 1.385(5)
C34 C39 1.390(5)
C34 B1 1.650(5)
C35 F16 1.362(4)
C35 C36 1.372(5)
C36 F17 1.343(5)
C36 C37 1.358(6)
C37 F18 1.351(4)
C37 C38 1.353(6)
C38 F19 1.350(4)
C38 C39 1.380(5)
C39 F20 1.338(4)
N1 Mg1 2.244(4)
N2 Mg1 2.188(4)
N3 Mg1 2.190(4)
N4 Mg1 2.233(4)
O1 Si1 1.579(3)
O1 Mg1 1.833(3)

loop_
_geom_hbond_atom_site_label_D
_geom_hbond_atom_site_label_H
_geom_hbond_atom_site_label_A
_geom_hbond_distance_DH
_geom_hbond_distance_HA
_geom_hbond_distance_DA
_geom_hbond_angle_DHA
_geom_hbond_site_symmetry_A
_geom_hbond_publ_flag
C1 H1A F16 0.99 2.50 3.318(7) 139.5 2_766 yes
C5 H5A F14 0.99 2.50 3.471(7) 165.3 2_766 yes
C6 H6A F19 0.99 2.37 3.275(7) 150.9 1_666 yes
C7 H7B F9 0.98 2.64 3.336(7) 128.2 1_566 yes
C9 H9A F2 0.99 2.62 3.553(6) 156.4 1_556 yes
